data_8104642
loop_
_publ_author_name
'Liu, Jianlian'
'Du, Chaojun'
'Hao, Hong'

_publ_section_title
;
 Crystal structure of
 4-(2,2-difluoroethyl)-2,4-dimethyl-6-(trifluoromethyl)isoquinoline-1,3(2H,4H)-dione,
 C14H12F5NO2
;
_journal_issue 5
_journal_name_full 'Zeitschrift f\"ur Kristallographie - New Crystal Structures'
_journal_page_first 979
_journal_page_last 980
_journal_paper_doi 10.1515/ncrs-2021-0179
_journal_volume 236
_journal_year 2021
_chemical_formula_moiety 'C14 H12 F5 N O2'
_chemical_formula_sum 'C14 H12 F5 N O2'
_chemical_formula_weight 321.25
_space_group_crystal_system monoclinic
_space_group_IT_number 14
_space_group_name_Hall '-P 2ybc'
_space_group_name_H-M_alt 'P 1 21/c 1'
_atom_sites_solution_hydrogens geom
_cell_angle_alpha 90
_cell_angle_beta 115.282(11)
_cell_angle_gamma 90
_cell_formula_units_Z 4
_cell_length_a 11.8292(10)
_cell_length_b 11.0987(8)
_cell_length_c 11.6480(10)
_cell_measurement_reflns_used 1320
_cell_measurement_temperature 293(2)
_cell_measurement_theta_max 25.50
_cell_measurement_theta_min 3.24
_cell_volume 1382.8(2)
_computing_cell_refinement 'Bruker FRAMBO'
_computing_data_collection 'Bruker FRAMBO'
_computing_data_reduction 'SAINT- 2008 [1]'
_computing_molecular_graphics 'SHELXTL [2]'
_computing_publication_material 'SHELXTL [2]'
_computing_structure_refinement 'SHELXL-2018/3 [2]'
_computing_structure_solution 'Bruker SHELXTL [2]'
_diffrn_ambient_temperature 293(2)
_diffrn_measured_fraction_theta_full 0.995
_diffrn_measured_fraction_theta_max 0.995
_diffrn_measurement_device_type 'multiwire proportional'
_diffrn_measurement_method 'phi and omega scans'
_diffrn_radiation_monochromator graphite
_diffrn_radiation_type MoK\a
_diffrn_radiation_wavelength 0.71073
_diffrn_reflns_av_R_equivalents 0.0235
_diffrn_reflns_av_unetI/netI 0.0279
_diffrn_reflns_Laue_measured_fraction_full 0.995
_diffrn_reflns_Laue_measured_fraction_max 0.995
_diffrn_reflns_limit_h_max 14
_diffrn_reflns_limit_h_min -14
_diffrn_reflns_limit_k_max 13
_diffrn_reflns_limit_k_min -12
_diffrn_reflns_limit_l_max 13
_diffrn_reflns_limit_l_min -13
_diffrn_reflns_number 7263
_diffrn_reflns_point_group_measured_fraction_full 0.995
_diffrn_reflns_point_group_measured_fraction_max 0.995
_diffrn_reflns_theta_full 24.996
_diffrn_reflns_theta_max 24.996
_diffrn_reflns_theta_min 3.507
_diffrn_source 'fine-focus sealed tube'
_diffrn_standards_decay_% 0
_diffrn_standards_interval_count 0
_diffrn_standards_interval_time 0
_diffrn_standards_number 0
_exptl_absorpt_coefficient_mu 0.148
_exptl_absorpt_correction_T_max 0.971
_exptl_absorpt_correction_T_min 0.964
_exptl_absorpt_correction_type multi-scan
_exptl_absorpt_process_details 'SADABS; Bruker, 2008 [1]'
_exptl_crystal_colour colourless
_exptl_crystal_density_diffrn 1.543
_exptl_crystal_density_method 'not measured'
_exptl_crystal_description block
_exptl_crystal_F_000 656
_exptl_crystal_size_max 0.250
_exptl_crystal_size_mid 0.220
_exptl_crystal_size_min 0.200
_refine_diff_density_max 0.885
_refine_diff_density_min -0.346
_refine_diff_density_rms 0.067
_refine_ls_extinction_coef .
_refine_ls_extinction_method none
_refine_ls_goodness_of_fit_ref 1.027
_refine_ls_hydrogen_treatment constr
_refine_ls_matrix_type full
_refine_ls_number_parameters 201
_refine_ls_number_reflns 2410
_refine_ls_number_restraints 0
_refine_ls_restrained_S_all 1.027
_refine_ls_R_factor_all 0.1104
_refine_ls_R_factor_gt 0.0913
_refine_ls_shift/su_max 0.000
_refine_ls_shift/su_mean 0.000
_refine_ls_structure_factor_coef Fsqd
_refine_ls_weighting_details 'w=1/[\s^2^(Fo^2^)+(0.0100P)^2^+5.0705P] where P=(Fo^2^+2Fc^2^)/3'
_refine_ls_weighting_scheme calc
_refine_ls_wR_factor_gt 0.1541
_refine_ls_wR_factor_ref 0.1609
_reflns_Friedel_coverage 0.000
_reflns_Friedel_fraction_full .
_reflns_Friedel_fraction_max .
_reflns_number_gt 1846
_reflns_number_total 2410
_reflns_threshold_expression 'I > 2\s(I)'
_cod_data_source_file suppl_j_ncrs-2021-0179_suppl.cif
_cod_data_source_block 1
_cod_original_sg_symbol_H-M 'P 21/c'
_cod_database_code 8104642
_shelx_space_group_comment
;
The symmetry employed for this shelxl refinement is uniquely defined
by the following loop, which should always be used as a source of
symmetry information in preference to the above space-group names.
They are only intended as comments.
;
_shelx_estimated_absorpt_t_min 0.964
_shelx_estimated_absorpt_t_max 0.971

loop_
_space_group_symop_operation_xyz
'x, y, z'
'-x, y+1/2, -z+1/2'
'-x, -y, -z'
'x, -y-1/2, z-1/2'

loop_
_atom_site_label
_atom_site_type_symbol
_atom_site_fract_x
_atom_site_fract_y
_atom_site_fract_z
_atom_site_U_iso_or_equiv
_atom_site_adp_type
_atom_site_occupancy
_atom_site_site_symmetry_order
_atom_site_calc_flag
_atom_site_refinement_flags_posn
_atom_site_refinement_flags_adp
_atom_site_refinement_flags_occupancy
_atom_site_disorder_assembly
_atom_site_disorder_group
C1 C 0.7199(4) -0.0363(4) 0.9590(4) 0.0473(11) Uani 1 1 d . . . . .
H1 H 0.645125 -0.075047 0.909284 0.057 Uiso 1 1 calc R U . . .
C2 C 0.8152(4) -0.0997(4) 1.0529(4) 0.0468(11) Uani 1 1 d . . . . .
C3 C 0.9265(4) -0.0426(5) 1.1295(4) 0.0522(12) Uani 1 1 d . . . . .
H3 H 0.989931 -0.084825 1.193888 0.063 Uiso 1 1 calc R U . . .
C4 C 0.9419(4) 0.0762(5) 1.1093(4) 0.0507(12) Uani 1 1 d . . . . .
H4 H 1.016480 0.114813 1.159842 0.061 Uiso 1 1 calc R U . . .
C5 C 0.8470(4) 0.1399(4) 1.0138(4) 0.0388(10) Uani 1 1 d . . . . .
C6 C 0.7348(4) 0.0849(4) 0.9382(4) 0.0394(10) Uani 1 1 d . . . . .
C7 C 0.6287(4) 0.1541(4) 0.8369(4) 0.0422(10) Uani 1 1 d . . . . .
C8 C 0.6618(4) 0.2836(4) 0.8179(4) 0.0496(11) Uani 1 1 d . . . . .
C9 C 0.8703(4) 0.2688(4) 0.9972(4) 0.0463(11) Uani 1 1 d . . . . .
C10 C 0.8046(5) 0.4551(4) 0.8751(6) 0.0720(16) Uani 1 1 d . . . . .
H10A H 0.763655 0.473390 0.786061 0.108 Uiso 1 1 calc R U . . .
H10B H 0.893186 0.465536 0.904768 0.108 Uiso 1 1 calc R U . . .
H10C H 0.774410 0.508287 0.920767 0.108 Uiso 1 1 calc R U . . .
C11 C 0.5162(4) 0.1616(5) 0.8723(5) 0.0598(13) Uani 1 1 d . . . . .
H11A H 0.489418 0.081730 0.880624 0.090 Uiso 1 1 calc R U . . .
H11B H 0.448499 0.203982 0.806907 0.090 Uiso 1 1 calc R U . . .
H11C H 0.541109 0.203776 0.951388 0.090 Uiso 1 1 calc R U . . .
C12 C 0.7967(5) -0.2293(5) 1.0733(6) 0.0664(15) Uani 1 1 d . . . . .
C13 C 0.5837(4) 0.0916(4) 0.7068(4) 0.0482(11) Uani 1 1 d . . . . .
H13A H 0.540940 0.017679 0.708874 0.058 Uiso 1 1 calc R U . . .
H13B H 0.523669 0.143533 0.642740 0.058 Uiso 1 1 calc R U . . .
C14 C 0.6861(5) 0.0622(5) 0.6685(4) 0.0614(14) Uani 1 1 d . . . . .
H14 H 0.740467 -0.000405 0.724089 0.074 Uiso 1 1 calc R U . . .
F1 F 0.8981(3) -0.2943(3) 1.1072(4) 0.0901(11) Uani 1 1 d . . . . .
F2 F 0.7691(4) -0.2434(3) 1.1743(5) 0.1122(14) Uani 1 1 d . . . . .
F3 F 0.7088(4) -0.2797(3) 0.9782(4) 0.163(3) Uani 1 1 d . . . . .
F4 F 0.6379(4) 0.0256(4) 0.5459(3) 0.1155(14) Uani 1 1 d . . . . .
F5 F 0.7533(4) 0.1608(4) 0.6720(4) 0.1011(13) Uani 1 1 d . . . . .
N1 N 0.7778(3) 0.3295(3) 0.8959(4) 0.0470(9) Uani 1 1 d . . . . .
O1 O 0.5855(3) 0.3455(3) 0.7366(4) 0.0756(12) Uani 1 1 d . . . . .
O2 O 0.9643(3) 0.3203(3) 1.0675(3) 0.0713(11) Uani 1 1 d . . . . .

loop_
_atom_site_aniso_label
_atom_site_aniso_U_11
_atom_site_aniso_U_22
_atom_site_aniso_U_33
_atom_site_aniso_U_23
_atom_site_aniso_U_13
_atom_site_aniso_U_12
C1 0.042(2) 0.044(3) 0.042(2) -0.003(2) 0.005(2) -0.004(2)
C2 0.048(3) 0.043(3) 0.042(2) 0.002(2) 0.013(2) 0.005(2)
C3 0.044(3) 0.062(3) 0.039(2) 0.006(2) 0.006(2) 0.010(2)
C4 0.039(2) 0.062(3) 0.040(2) -0.007(2) 0.006(2) -0.006(2)
C5 0.037(2) 0.045(2) 0.032(2) -0.0073(19) 0.0133(18) -0.0049(19)
C6 0.036(2) 0.039(2) 0.037(2) -0.0041(19) 0.0090(18) 0.0004(19)
C7 0.039(2) 0.037(2) 0.043(2) -0.002(2) 0.0102(19) -0.0014(19)
C8 0.051(3) 0.037(2) 0.052(3) -0.001(2) 0.014(2) 0.002(2)
C9 0.045(3) 0.053(3) 0.043(2) -0.014(2) 0.020(2) -0.012(2)
C10 0.082(4) 0.040(3) 0.095(4) -0.001(3) 0.039(3) -0.012(3)
C11 0.046(3) 0.066(3) 0.068(3) -0.001(3) 0.025(2) 0.010(2)
C12 0.062(3) 0.054(3) 0.067(4) 0.016(3) 0.013(3) 0.008(3)
C13 0.046(3) 0.041(2) 0.043(2) -0.001(2) 0.004(2) -0.002(2)
C14 0.076(4) 0.072(4) 0.041(3) -0.016(3) 0.030(3) -0.012(3)
F1 0.099(3) 0.062(2) 0.109(3) 0.0213(19) 0.044(2) 0.0302(19)
F2 0.129(3) 0.080(3) 0.162(4) 0.040(3) 0.095(3) 0.012(2)
F3 0.160(4) 0.045(2) 0.144(4) 0.024(2) -0.070(3) -0.025(2)
F4 0.136(3) 0.131(4) 0.079(2) -0.036(2) 0.047(2) -0.006(3)
F5 0.103(3) 0.121(3) 0.106(3) -0.027(2) 0.069(2) -0.029(2)
N1 0.051(2) 0.034(2) 0.054(2) -0.0064(18) 0.0213(19) -0.0078(17)
O1 0.068(2) 0.042(2) 0.085(3) 0.0118(19) 0.003(2) 0.0061(18)
O2 0.060(2) 0.066(2) 0.068(2) -0.010(2) 0.0084(18) -0.0289(19)

loop_
_atom_type_symbol
_atom_type_description
_atom_type_scat_dispersion_real
_atom_type_scat_dispersion_imag
_atom_type_scat_source
C C 0.0033 0.0016 'International Tables Vol C Tables 4.2.6.8 and 6.1.1.4'
H H 0.0000 0.0000 'International Tables Vol C Tables 4.2.6.8 and 6.1.1.4'
F F 0.0171 0.0103 'International Tables Vol C Tables 4.2.6.8 and 6.1.1.4'
N N 0.0061 0.0033 'International Tables Vol C Tables 4.2.6.8 and 6.1.1.4'
O O 0.0106 0.0060 'International Tables Vol C Tables 4.2.6.8 and 6.1.1.4'

loop_
_geom_angle_atom_site_label_1
_geom_angle_atom_site_label_2
_geom_angle_atom_site_label_3
_geom_angle
_geom_angle_site_symmetry_1
_geom_angle_site_symmetry_3
C2 C1 C6 120.6(4) . .
C2 C1 H1 119.7 . .
C6 C1 H1 119.7 . .
C1 C2 C3 120.4(4) . .
C1 C2 C12 119.4(4) . .
C3 C2 C12 120.2(4) . .
C4 C3 C2 119.3(4) . .
C4 C3 H3 120.3 . .
C2 C3 H3 120.3 . .
C3 C4 C5 120.5(4) . .
C3 C4 H4 119.7 . .
C5 C4 H4 119.7 . .
C6 C5 C4 120.9(4) . .
C6 C5 C9 121.5(4) . .
C4 C5 C9 117.6(4) . .
C5 C6 C1 118.3(4) . .
C5 C6 C7 121.6(4) . .
C1 C6 C7 120.1(4) . .
C6 C7 C8 114.3(4) . .
C6 C7 C13 111.2(4) . .
C8 C7 C13 106.4(4) . .
C6 C7 C11 109.8(4) . .
C8 C7 C11 106.8(4) . .
C13 C7 C11 108.1(4) . .
O1 C8 N1 120.5(4) . .
O1 C8 C7 119.8(4) . .
N1 C8 C7 119.7(4) . .
O2 C9 N1 120.5(4) . .
O2 C9 C5 122.5(4) . .
N1 C9 C5 117.0(4) . .
N1 C10 H10A 109.5 . .
N1 C10 H10B 109.5 . .
H10A C10 H10B 109.5 . .
N1 C10 H10C 109.5 . .
H10A C10 H10C 109.5 . .
H10B C10 H10C 109.5 . .
C7 C11 H11A 109.5 . .
C7 C11 H11B 109.5 . .
H11A C11 H11B 109.5 . .
C7 C11 H11C 109.5 . .
H11A C11 H11C 109.5 . .
H11B C11 H11C 109.5 . .
F3 C12 F1 108.8(5) . .
F3 C12 F2 107.1(6) . .
F1 C12 F2 101.7(4) . .
F3 C12 C2 113.9(4) . .
F1 C12 C2 113.7(5) . .
F2 C12 C2 110.8(5) . .
C14 C13 C7 114.1(4) . .
C14 C13 H13A 108.7 . .
C7 C13 H13A 108.7 . .
C14 C13 H13B 108.7 . .
C7 C13 H13B 108.7 . .
H13A C13 H13B 107.6 . .
F5 C14 F4 104.7(4) . .
F5 C14 C13 111.0(4) . .
F4 C14 C13 110.5(4) . .
F5 C14 H14 110.2 . .
F4 C14 H14 110.2 . .
C13 C14 H14 110.2 . .
C8 N1 C9 125.4(4) . .
C8 N1 C10 117.7(4) . .
C9 N1 C10 116.8(4) . .

loop_
_geom_bond_atom_site_label_1
_geom_bond_atom_site_label_2
_geom_bond_distance
_geom_bond_site_symmetry_2
C1 C2 1.382(6) .
C1 C6 1.392(6) .
C1 H1 0.9300 .
C2 C3 1.388(6) .
C2 C12 1.490(7) .
C3 C4 1.365(7) .
C3 H3 0.9300 .
C4 C5 1.389(6) .
C4 H4 0.9300 .
C5 C6 1.383(5) .
C5 C9 1.485(6) .
C6 C7 1.514(6) .
C7 C8 1.530(6) .
C7 C13 1.540(6) .
C7 C11 1.555(6) .
C8 O1 1.205(5) .
C8 N1 1.380(6) .
C9 O2 1.206(5) .
C9 N1 1.393(6) .
C10 N1 1.472(6) .
C10 H10A 0.9600 .
C10 H10B 0.9600 .
C10 H10C 0.9600 .
C11 H11A 0.9600 .
C11 H11B 0.9600 .
C11 H11C 0.9600 .
C12 F3 1.279(6) .
C12 F1 1.308(6) .
C12 F2 1.358(7) .
C13 C14 1.494(6) .
C13 H13A 0.9700 .
C13 H13B 0.9700 .
C14 F5 1.342(6) .
C14 F4 1.355(5) .
C14 H14 0.9800 .

loop_
_geom_hbond_atom_site_label_D
_geom_hbond_atom_site_label_H
_geom_hbond_atom_site_label_A
_geom_hbond_distance_DH
_geom_hbond_distance_HA
_geom_hbond_distance_DA
_geom_hbond_angle_DHA
_geom_hbond_site_symmetry_A
_geom_hbond_publ_flag
C13 H13B F3 0.97 2.64 3.506(6) 148.9 2_656 yes
C10 H10C F4 0.96 2.62 3.354(7) 133.1 4_566 yes

loop_
_geom_torsion_atom_site_label_1
_geom_torsion_atom_site_label_2
_geom_torsion_atom_site_label_3
_geom_torsion_atom_site_label_4
_geom_torsion
_geom_torsion_site_symmetry_1
_geom_torsion_site_symmetry_2
_geom_torsion_site_symmetry_3
_geom_torsion_site_symmetry_4
C6 C1 C2 C3 1.2(7) . . . .
C6 C1 C2 C12 179.9(5) . . . .
C1 C2 C3 C4 -1.4(7) . . . .
C12 C2 C3 C4 179.9(5) . . . .
C2 C3 C4 C5 0.5(7) . . . .
C3 C4 C5 C6 0.7(7) . . . .
C3 C4 C5 C9 180.0(4) . . . .
C4 C5 C6 C1 -0.9(6) . . . .
C9 C5 C6 C1 179.8(4) . . . .
C4 C5 C6 C7 177.7(4) . . . .
C9 C5 C6 C7 -1.6(6) . . . .
C2 C1 C6 C5 0.0(7) . . . .
C2 C1 C6 C7 -178.7(4) . . . .
C5 C6 C7 C8 5.8(6) . . . .
C1 C6 C7 C8 -175.6(4) . . . .
C5 C6 C7 C13 126.3(4) . . . .
C1 C6 C7 C13 -55.1(5) . . . .
C5 C6 C7 C11 -114.1(5) . . . .
C1 C6 C7 C11 64.5(5) . . . .
C6 C7 C8 O1 177.4(4) . . . .
C13 C7 C8 O1 54.3(6) . . . .
C11 C7 C8 O1 -60.9(6) . . . .
C6 C7 C8 N1 -4.0(6) . . . .
C13 C7 C8 N1 -127.1(4) . . . .
C11 C7 C8 N1 117.7(4) . . . .
C6 C5 C9 O2 175.0(4) . . . .
C4 C5 C9 O2 -4.3(7) . . . .
C6 C5 C9 N1 -4.8(6) . . . .
C4 C5 C9 N1 175.9(4) . . . .
C1 C2 C12 F3 19.9(8) . . . .
C3 C2 C12 F3 -161.4(6) . . . .
C1 C2 C12 F1 145.3(5) . . . .
C3 C2 C12 F1 -36.0(7) . . . .
C1 C2 C12 F2 -100.8(5) . . . .
C3 C2 C12 F2 77.9(6) . . . .
C6 C7 C13 C14 -51.2(5) . . . .
C8 C7 C13 C14 73.8(5) . . . .
C11 C7 C13 C14 -171.8(4) . . . .
C7 C13 C14 F5 -54.6(6) . . . .
C7 C13 C14 F4 -170.3(4) . . . .
O1 C8 N1 C9 176.2(5) . . . .
C7 C8 N1 C9 -2.4(7) . . . .
O1 C8 N1 C10 -0.6(7) . . . .
C7 C8 N1 C10 -179.2(4) . . . .
O2 C9 N1 C8 -172.9(5) . . . .
C5 C9 N1 C8 6.9(6) . . . .
O2 C9 N1 C10 3.9(6) . . . .
C5 C9 N1 C10 -176.3(4) . . . .
